data_4067455
loop_
_publ_author_name
'Adams, Christopher J.'
'Franken, Andreas'
'Hodson, Bruce E.'
'McGrath, Thomas D.'
'Stone, F. Gordon A.'

_publ_section_title
;
 Paramagnetic 10-Vertex Ferramonocarboranes
;
_journal_issue 10
_journal_name_full Organometallics
_journal_page_first 2377
_journal_paper_doi 10.1021/om9009679
_journal_volume 29
_journal_year 2010
_chemical_formula_sum 'C47 H56 B8 Cl2 Fe Ir N O2 P3'
_chemical_formula_weight 1165.27
_chemical_name_systematic
; 
 ? 
;
_space_group_IT_number 2
_symmetry_cell_setting triclinic
_symmetry_space_group_name_Hall '-P 1'
_symmetry_space_group_name_H-M 'P -1'
_atom_sites_solution_hydrogens geom
_atom_sites_solution_primary direct
_atom_sites_solution_secondary difmap
_audit_creation_method SHELXL-97
_cell_angle_alpha 110.586(2)
_cell_angle_beta 98.582(2)
_cell_angle_gamma 104.909(2)
_cell_formula_units_Z 2
_cell_length_a 11.1023(10)
_cell_length_b 14.6186(14)
_cell_length_c 18.007(2)
_cell_measurement_reflns_used 9653
_cell_measurement_temperature 110(2)
_cell_measurement_theta_max 28.33
_cell_measurement_theta_min 2.36
_cell_volume 2549.3(4)
_computing_cell_refinement 'Bruker APEX2 (Bruker, 2003)'
_computing_data_collection 'Bruker APEX2 (Bruker, 2003)'
_computing_data_reduction 'Bruker APEX2 (Bruker, 2003)'
_computing_molecular_graphics 'Bruker SHELXTL (Bruker, 2001)'
_computing_publication_material 'Bruker SHELXTL (Bruker, 2001)'
_computing_structure_refinement 'Bruker SHELXTL (Bruker, 2001)'
_computing_structure_solution 'Bruker SHELXTL (Bruker, 2001)'
_diffrn_ambient_temperature 110(2)
_diffrn_measured_fraction_theta_full 0.988
_diffrn_measured_fraction_theta_max 0.968
_diffrn_measurement_device_type 'Bruker-Nonius X8 APEX CCD area detector'
_diffrn_measurement_method 'phi and omega scans'
_diffrn_radiation_monochromator graphite
_diffrn_radiation_source 'fine-focus sealed tube'
_diffrn_radiation_type MoK\a
_diffrn_radiation_wavelength 0.71073
_diffrn_reflns_av_R_equivalents 0.0350
_diffrn_reflns_av_sigmaI/netI 0.0559
_diffrn_reflns_limit_h_max 14
_diffrn_reflns_limit_h_min -14
_diffrn_reflns_limit_k_max 19
_diffrn_reflns_limit_k_min -19
_diffrn_reflns_limit_l_max 24
_diffrn_reflns_limit_l_min -24
_diffrn_reflns_number 30356
_diffrn_reflns_theta_full 25.00
_diffrn_reflns_theta_max 28.35
_diffrn_reflns_theta_min 2.35
_exptl_absorpt_coefficient_mu 3.129
_exptl_absorpt_correction_T_max 0.7247
_exptl_absorpt_correction_T_min 0.6183
_exptl_absorpt_correction_type multi-scan
_exptl_absorpt_process_details 'SADABS (Bruker, 2003)'
_exptl_crystal_colour yellow
_exptl_crystal_density_diffrn 1.518
_exptl_crystal_density_method 'not measured'
_exptl_crystal_description block
_exptl_crystal_F_000 1166
_exptl_crystal_size_max 0.17
_exptl_crystal_size_mid 0.14
_exptl_crystal_size_min 0.11
_refine_diff_density_max 3.948
_refine_diff_density_min -1.525
_refine_diff_density_rms 0.146
_refine_ls_extinction_method none
_refine_ls_goodness_of_fit_ref 1.035
_refine_ls_hydrogen_treatment constr
_refine_ls_matrix_type full
_refine_ls_number_parameters 589
_refine_ls_number_reflns 12320
_refine_ls_number_restraints 0
_refine_ls_restrained_S_all 1.035
_refine_ls_R_factor_all 0.0549
_refine_ls_R_factor_gt 0.0415
_refine_ls_shift/su_max 0.001
_refine_ls_shift/su_mean 0.000
_refine_ls_structure_factor_coef Fsqd
_refine_ls_weighting_details 'calc w=1/[\s^2^(Fo^2^)+(0.0389P)^2^+7.3701P] where P=(Fo^2^+2Fc^2^)/3'
_refine_ls_weighting_scheme calc
_refine_ls_wR_factor_gt 0.0906
_refine_ls_wR_factor_ref 0.0989
_reflns_number_gt 10394
_reflns_number_total 12320
_reflns_threshold_expression >2sigma(I)
_cod_data_source_file om9009679_si_001.cif
_cod_data_source_block 5
_cod_original_sg_symbol_H-M P-1
_cod_database_code 4067455

loop_
_symmetry_equiv_pos_as_xyz
'x, y, z'
'-x, -y, -z'

loop_
_atom_site_label
_atom_site_type_symbol
_atom_site_fract_x
_atom_site_fract_y
_atom_site_fract_z
_atom_site_U_iso_or_equiv
_atom_site_adp_type
_atom_site_occupancy
_atom_site_symmetry_multiplicity
_atom_site_calc_flag
_atom_site_refinement_flags
Ir1 Ir 0.871349(16) 0.148635(13) 0.144439(9) 0.01729(6) Uani 1 1 d .
Cl1 Cl 0.6446(2) 0.03243(19) 0.71339(13) 0.0852(7) Uani 1 1 d .
P1 P 1.02376(12) 0.60559(10) 0.25459(7) 0.0224(2) Uani 1 1 d .
C1 C 1.4049(4) 0.4877(4) 0.2231(3) 0.0230(9) Uani 1 1 d .
H1 H 1.4352 0.4312 0.1759 0.028 Uiso 1 1 calc R
Cl2 Cl 0.6654(3) -0.0113(2) 0.54635(14) 0.1036(9) Uani 1 1 d .
P2 P 0.83463(11) 0.13970(9) 0.01061(6) 0.0183(2) Uani 1 1 d .
N2 N 0.9871(3) 0.3014(3) 0.1928(2) 0.0186(7) Uani 1 1 d .
C2 C 1.0520(4) 0.3876(3) 0.2269(2) 0.0177(8) Uani 1 1 d .
B2 B 1.3150(5) 0.4552(4) 0.2788(3) 0.0202(10) Uani 1 1 d .
H2 H 1.2816 0.3743 0.2753 0.024 Uiso 1 1 calc R
P3 P 0.88438(11) 0.16607(8) 0.27940(6) 0.0161(2) Uani 1 1 d .
O3 O 0.6960(4) -0.0715(3) 0.0760(2) 0.0415(10) Uani 1 1 d .
C3 C 1.1060(5) 0.5401(4) 0.3801(3) 0.0251(10) Uani 1 1 d .
B3 B 1.4777(5) 0.5516(4) 0.3201(3) 0.0217(10) Uani 1 1 d .
H3 H 1.5708 0.5457 0.3485 0.026 Uiso 1 1 calc R
C4 C 0.8585(5) 0.5430(4) 0.2540(3) 0.0323(11) Uani 1 1 d .
H4A H 0.8328 0.4679 0.2193 0.039 Uiso 1 1 calc R
H4B H 0.8571 0.5508 0.3107 0.039 Uiso 1 1 calc R
B4 B 1.4455(5) 0.6105(4) 0.2490(3) 0.0227(11) Uani 1 1 d .
H4 H 1.5135 0.6511 0.2215 0.027 Uiso 1 1 calc R
C5 C 0.7578(5) 0.5845(5) 0.2228(4) 0.0425(14) Uani 1 1 d .
H5A H 0.7813 0.6586 0.2570 0.064 Uiso 1 1 calc R
H5B H 0.6728 0.5473 0.2256 0.064 Uiso 1 1 calc R
H5C H 0.7549 0.5741 0.1656 0.064 Uiso 1 1 calc R
B5 B 1.2822(5) 0.5206(4) 0.2022(3) 0.0219(10) Uani 1 1 d .
H5 H 1.2219 0.4901 0.1375 0.026 Uiso 1 1 calc R
Fe6 Fe 1.16479(6) 0.53168(5) 0.29092(4) 0.02012(14) Uani 1 1 d .
C6 C 1.0556(5) 0.7428(4) 0.3168(3) 0.0306(11) Uani 1 1 d .
H6A H 1.1461 0.7821 0.3227 0.037 Uiso 1 1 calc R
H6B H 0.9987 0.7682 0.2873 0.037 Uiso 1 1 calc R
C7 C 1.0343(6) 0.7658(5) 0.4033(3) 0.0425(14) Uani 1 1 d .
H7A H 0.9419 0.7378 0.3985 0.064 Uiso 1 1 calc R
H7B H 1.0657 0.8410 0.4357 0.064 Uiso 1 1 calc R
H7C H 1.0818 0.7334 0.4306 0.064 Uiso 1 1 calc R
B7 B 1.3554(5) 0.5637(4) 0.3751(3) 0.0241(11) Uani 1 1 d .
H7 H 1.3632 0.5488 0.4323 0.029 Uiso 1 1 calc R
C8 C 1.0068(5) 0.5980(4) 0.1488(3) 0.0294(11) Uani 1 1 d .
H8A H 0.9607 0.6452 0.1416 0.035 Uiso 1 1 calc R
H8B H 1.0939 0.6222 0.1410 0.035 Uiso 1 1 calc R
B8 B 1.4492(5) 0.6718(4) 0.3547(3) 0.0237(11) Uani 1 1 d .
H8 H 1.5311 0.7440 0.3968 0.028 Uiso 1 1 calc R
C9 C 0.9338(6) 0.4889(4) 0.0831(3) 0.0376(13) Uani 1 1 d .
H9A H 0.9847 0.4437 0.0849 0.056 Uiso 1 1 calc R
H9B H 0.9192 0.4910 0.0288 0.056 Uiso 1 1 calc R
H9C H 0.8504 0.4619 0.0933 0.056 Uiso 1 1 calc R
B9 B 1.3107(5) 0.6503(4) 0.2722(3) 0.0209(10) Uani 1 1 d .
H9 H 1.2836 0.7047 0.2473 0.025 Uiso 1 1 calc R
C10 C 0.7659(5) 0.0132(4) 0.1034(3) 0.0261(10) Uani 1 1 d .
B10 B 1.3028(5) 0.6673(4) 0.3721(3) 0.0222(10) Uani 1 1 d .
H10 H 1.2787 0.7275 0.4203 0.027 Uiso 1 1 calc R
O11 O 1.0686(4) 0.5445(3) 0.4366(2) 0.0354(9) Uani 1 1 d .
C11 C 0.5868(8) 0.0374(7) 0.6198(4) 0.069(2) Uani 1 1 d .
H11A H 0.4932 -0.0028 0.5984 0.083 Uiso 1 1 calc R
H11B H 0.5974 0.1103 0.6293 0.083 Uiso 1 1 calc R
C21 C 0.9684(4) 0.1778(4) -0.0325(3) 0.0217(9) Uani 1 1 d .
C22 C 1.0804(5) 0.2599(4) 0.0173(3) 0.0257(10) Uani 1 1 d .
H22 H 1.0865 0.2967 0.0738 0.031 Uiso 1 1 calc R
C23 C 1.1836(5) 0.2888(4) -0.0144(3) 0.0317(11) Uani 1 1 d .
H23 H 1.2593 0.3454 0.0202 0.038 Uiso 1 1 calc R
C24 C 1.1763(5) 0.2350(4) -0.0966(3) 0.0313(11) Uani 1 1 d .
H24 H 1.2478 0.2535 -0.1178 0.038 Uiso 1 1 calc R
C25 C 1.0653(5) 0.1548(4) -0.1472(3) 0.0316(12) Uani 1 1 d .
H25 H 1.0596 0.1191 -0.2037 0.038 Uiso 1 1 calc R
C26 C 0.9620(5) 0.1258(4) -0.1161(3) 0.0296(11) Uani 1 1 d .
H26 H 0.8859 0.0703 -0.1515 0.036 Uiso 1 1 calc R
C31 C 0.7417(4) 0.0092(4) -0.0663(3) 0.0221(9) Uani 1 1 d .
C32 C 0.8028(5) -0.0662(4) -0.0810(3) 0.0313(11) Uani 1 1 d .
H32 H 0.8898 -0.0476 -0.0513 0.038 Uiso 1 1 calc R
C33 C 0.7375(5) -0.1675(4) -0.1383(3) 0.0322(12) Uani 1 1 d .
H33 H 0.7798 -0.2178 -0.1479 0.039 Uiso 1 1 calc R
C34 C 0.6101(5) -0.1946(4) -0.1812(3) 0.0290(11) Uani 1 1 d .
H34 H 0.5650 -0.2635 -0.2207 0.035 Uiso 1 1 calc R
C35 C 0.5488(5) -0.1216(4) -0.1667(3) 0.0331(12) Uani 1 1 d .
H35 H 0.4612 -0.1409 -0.1958 0.040 Uiso 1 1 calc R
C36 C 0.6143(4) -0.0194(4) -0.1094(3) 0.0249(10) Uani 1 1 d .
H36 H 0.5714 0.0305 -0.1001 0.030 Uiso 1 1 calc R
C41 C 0.7333(4) 0.2171(3) -0.0015(2) 0.0193(9) Uani 1 1 d .
C42 C 0.6541(5) 0.2362(4) 0.0508(3) 0.0287(11) Uani 1 1 d .
H42 H 0.6570 0.2127 0.0938 0.034 Uiso 1 1 calc R
C43 C 0.5702(5) 0.2899(5) 0.0403(3) 0.0359(12) Uani 1 1 d .
H43 H 0.5157 0.3025 0.0759 0.043 Uiso 1 1 calc R
C44 C 0.5662(5) 0.3249(4) -0.0216(3) 0.0336(12) Uani 1 1 d .
H44 H 0.5100 0.3625 -0.0279 0.040 Uiso 1 1 calc R
C45 C 0.6439(5) 0.3052(4) -0.0743(3) 0.0324(12) Uani 1 1 d .
H45 H 0.6404 0.3287 -0.1172 0.039 Uiso 1 1 calc R
C46 C 0.7271(5) 0.2511(4) -0.0647(3) 0.0277(11) Uani 1 1 d .
H46 H 0.7799 0.2374 -0.1013 0.033 Uiso 1 1 calc R
C51 C 0.8309(4) 0.0502(3) 0.2999(3) 0.0206(9) Uani 1 1 d .
C52 C 0.7045(5) -0.0193(4) 0.2613(3) 0.0281(10) Uani 1 1 d .
H52 H 0.6492 -0.0069 0.2231 0.034 Uiso 1 1 calc R
C53 C 0.6587(5) -0.1058(4) 0.2776(3) 0.0360(12) Uani 1 1 d .
H53 H 0.5727 -0.1520 0.2509 0.043 Uiso 1 1 calc R
C54 C 0.7386(6) -0.1247(4) 0.3331(4) 0.0396(13) Uani 1 1 d .
H54 H 0.7078 -0.1841 0.3443 0.048 Uiso 1 1 calc R
C55 C 0.8636(6) -0.0567(4) 0.3722(3) 0.0378(13) Uani 1 1 d .
H55 H 0.9182 -0.0693 0.4106 0.045 Uiso 1 1 calc R
C56 C 0.9104(5) 0.0305(4) 0.3556(3) 0.0263(10) Uani 1 1 d .
H56 H 0.9966 0.0763 0.3824 0.032 Uiso 1 1 calc R
C61 C 0.7830(4) 0.2389(3) 0.3246(2) 0.0185(9) Uani 1 1 d .
C62 C 0.7191(5) 0.2191(4) 0.3816(3) 0.0260(10) Uani 1 1 d .
H62 H 0.7309 0.1680 0.4003 0.031 Uiso 1 1 calc R
C63 C 0.6385(5) 0.2738(4) 0.4110(3) 0.0280(11) Uani 1 1 d .
H63 H 0.5945 0.2589 0.4489 0.034 Uiso 1 1 calc R
C64 C 0.6217(5) 0.3493(4) 0.3857(3) 0.0271(10) Uani 1 1 d .
H64 H 0.5673 0.3870 0.4066 0.033 Uiso 1 1 calc R
C65 C 0.6849(5) 0.3699(4) 0.3295(3) 0.0264(10) Uani 1 1 d .
H65 H 0.6737 0.4219 0.3118 0.032 Uiso 1 1 calc R
C66 C 0.7644(5) 0.3151(4) 0.2991(3) 0.0238(9) Uani 1 1 d .
H66 H 0.8067 0.3296 0.2604 0.029 Uiso 1 1 calc R
C71 C 1.0464(4) 0.2334(3) 0.3472(3) 0.0189(9) Uani 1 1 d .
C72 C 1.0737(5) 0.3124(4) 0.4252(3) 0.0267(10) Uani 1 1 d .
H72 H 1.0072 0.3367 0.4433 0.032 Uiso 1 1 calc R
C73 C 1.1992(5) 0.3554(4) 0.4764(3) 0.0368(13) Uani 1 1 d .
H73 H 1.2185 0.4099 0.5292 0.044 Uiso 1 1 calc R
C74 C 1.2952(5) 0.3193(5) 0.4507(3) 0.0363(13) Uani 1 1 d .
H74 H 1.3801 0.3484 0.4864 0.044 Uiso 1 1 calc R
C75 C 1.2696(5) 0.2411(5) 0.3733(3) 0.0346(12) Uani 1 1 d .
H75 H 1.3364 0.2166 0.3561 0.041 Uiso 1 1 calc R
C76 C 1.1457(4) 0.1989(4) 0.3212(3) 0.0272(11) Uani 1 1 d .
H76 H 1.1281 0.1465 0.2677 0.033 Uiso 1 1 calc R

loop_
_atom_site_aniso_label
_atom_site_aniso_U_11
_atom_site_aniso_U_22
_atom_site_aniso_U_33
_atom_site_aniso_U_23
_atom_site_aniso_U_13
_atom_site_aniso_U_12
Ir1 0.01728(9) 0.01416(9) 0.01535(8) 0.00285(6) 0.00029(6) 0.00391(6)
Cl1 0.1065(18) 0.0946(17) 0.0584(11) 0.0362(12) 0.0067(11) 0.0415(14)
P1 0.0201(6) 0.0241(6) 0.0283(6) 0.0131(5) 0.0100(5) 0.0102(5)
C1 0.022(2) 0.021(2) 0.022(2) 0.0049(18) 0.0072(18) 0.0055(19)
Cl2 0.129(2) 0.105(2) 0.0599(12) 0.0097(13) 0.0175(14) 0.0516(18)
P2 0.0194(6) 0.0174(6) 0.0139(5) 0.0032(4) 0.0005(4) 0.0061(5)
N2 0.0184(18) 0.0174(19) 0.0184(17) 0.0067(15) 0.0061(14) 0.0033(15)
C2 0.015(2) 0.022(2) 0.0187(19) 0.0103(17) 0.0064(16) 0.0070(18)
B2 0.021(3) 0.014(2) 0.024(2) 0.0057(19) 0.007(2) 0.006(2)
P3 0.0153(5) 0.0135(5) 0.0159(5) 0.0043(4) 0.0011(4) 0.0031(4)
O3 0.056(3) 0.0175(18) 0.0299(19) 0.0056(15) -0.0072(17) -0.0051(17)
C3 0.025(2) 0.022(2) 0.029(2) 0.0104(19) 0.0096(19) 0.008(2)
B3 0.016(2) 0.022(3) 0.022(2) 0.004(2) 0.0027(19) 0.006(2)
C4 0.026(3) 0.037(3) 0.045(3) 0.024(2) 0.016(2) 0.014(2)
B4 0.021(3) 0.025(3) 0.022(2) 0.010(2) 0.003(2) 0.006(2)
C5 0.026(3) 0.056(4) 0.062(4) 0.035(3) 0.020(3) 0.020(3)
B5 0.018(2) 0.019(3) 0.027(2) 0.009(2) 0.006(2) 0.004(2)
Fe6 0.0185(3) 0.0164(3) 0.0247(3) 0.0072(3) 0.0063(3) 0.0061(3)
C6 0.038(3) 0.024(3) 0.039(3) 0.016(2) 0.016(2) 0.018(2)
C7 0.051(4) 0.043(3) 0.039(3) 0.012(3) 0.014(3) 0.029(3)
B7 0.027(3) 0.023(3) 0.022(2) 0.010(2) 0.005(2) 0.009(2)
C8 0.026(3) 0.034(3) 0.034(3) 0.021(2) 0.008(2) 0.010(2)
B8 0.018(3) 0.020(3) 0.028(3) 0.007(2) 0.003(2) 0.005(2)
C9 0.039(3) 0.043(3) 0.028(3) 0.015(2) 0.006(2) 0.011(3)
B9 0.014(2) 0.020(3) 0.028(2) 0.010(2) 0.0053(19) 0.004(2)
C10 0.032(3) 0.027(3) 0.016(2) 0.0077(19) -0.0014(18) 0.009(2)
B10 0.021(3) 0.018(2) 0.026(2) 0.008(2) 0.003(2) 0.006(2)
O11 0.045(2) 0.037(2) 0.0306(18) 0.0144(16) 0.0206(17) 0.0181(18)
C11 0.065(5) 0.076(6) 0.055(4) 0.027(4) 0.005(4) 0.013(4)
C21 0.025(2) 0.024(2) 0.019(2) 0.0074(18) 0.0065(17) 0.015(2)
C22 0.022(2) 0.031(3) 0.020(2) 0.0051(19) 0.0065(18) 0.010(2)
C23 0.027(3) 0.038(3) 0.029(2) 0.011(2) 0.011(2) 0.011(2)
C24 0.028(3) 0.044(3) 0.033(3) 0.019(2) 0.015(2) 0.020(2)
C25 0.037(3) 0.041(3) 0.020(2) 0.010(2) 0.010(2) 0.021(3)
C26 0.031(3) 0.033(3) 0.022(2) 0.005(2) 0.006(2) 0.015(2)
C31 0.023(2) 0.021(2) 0.0163(19) 0.0046(17) 0.0004(17) 0.0058(19)
C32 0.029(3) 0.023(3) 0.029(2) 0.001(2) -0.004(2) 0.009(2)
C33 0.033(3) 0.026(3) 0.025(2) -0.001(2) -0.001(2) 0.010(2)
C34 0.037(3) 0.024(3) 0.018(2) 0.0048(19) 0.0007(19) 0.007(2)
C35 0.025(3) 0.028(3) 0.033(3) 0.011(2) -0.007(2) -0.001(2)
C36 0.020(2) 0.024(2) 0.026(2) 0.0077(19) -0.0003(18) 0.0053(19)
C41 0.018(2) 0.020(2) 0.0166(19) 0.0054(17) 0.0012(16) 0.0059(18)
C42 0.030(3) 0.036(3) 0.029(2) 0.016(2) 0.011(2) 0.018(2)
C43 0.032(3) 0.047(3) 0.043(3) 0.024(3) 0.017(2) 0.024(3)
C44 0.029(3) 0.034(3) 0.041(3) 0.018(2) 0.004(2) 0.014(2)
C45 0.036(3) 0.037(3) 0.034(3) 0.023(2) 0.008(2) 0.016(2)
C46 0.027(3) 0.034(3) 0.025(2) 0.011(2) 0.0099(19) 0.015(2)
C51 0.020(2) 0.015(2) 0.024(2) 0.0059(17) 0.0064(17) 0.0041(18)
C52 0.024(2) 0.023(2) 0.034(2) 0.010(2) 0.006(2) 0.004(2)
C53 0.034(3) 0.018(2) 0.046(3) 0.009(2) 0.012(2) -0.001(2)
C54 0.052(4) 0.021(3) 0.050(3) 0.020(2) 0.023(3) 0.008(3)
C55 0.050(4) 0.030(3) 0.042(3) 0.023(2) 0.014(3) 0.015(3)
C56 0.032(3) 0.023(2) 0.026(2) 0.0114(19) 0.006(2) 0.010(2)
C61 0.018(2) 0.016(2) 0.0147(18) 0.0010(16) -0.0004(16) 0.0044(17)
C62 0.027(3) 0.031(3) 0.020(2) 0.0108(19) 0.0044(18) 0.010(2)
C63 0.029(3) 0.038(3) 0.020(2) 0.011(2) 0.0105(19) 0.014(2)
C64 0.023(2) 0.025(3) 0.027(2) 0.0026(19) 0.0083(19) 0.009(2)
C65 0.027(3) 0.019(2) 0.035(2) 0.010(2) 0.011(2) 0.011(2)
C66 0.022(2) 0.020(2) 0.030(2) 0.0103(19) 0.0087(19) 0.0069(19)
C71 0.015(2) 0.016(2) 0.025(2) 0.0118(18) 0.0007(17) 0.0035(17)
C72 0.023(2) 0.024(2) 0.023(2) 0.0036(19) 0.0030(19) 0.003(2)
C73 0.028(3) 0.036(3) 0.026(2) 0.003(2) -0.006(2) -0.001(2)
C74 0.017(2) 0.048(3) 0.033(3) 0.019(3) -0.005(2) -0.003(2)
C75 0.018(2) 0.049(3) 0.034(3) 0.017(2) 0.005(2) 0.008(2)
C76 0.019(2) 0.035(3) 0.019(2) 0.007(2) 0.0025(18) 0.004(2)

loop_
_atom_type_symbol
_atom_type_description
_atom_type_scat_dispersion_real
_atom_type_scat_dispersion_imag
_atom_type_scat_source
C C 0.0033 0.0016 'International Tables Vol C Tables 4.2.6.8 and 6.1.1.4'
B B 0.0013 0.0007 'International Tables Vol C Tables 4.2.6.8 and 6.1.1.4'
Cl Cl 0.1484 0.1585 'International Tables Vol C Tables 4.2.6.8 and 6.1.1.4'
Fe Fe 0.3463 0.8444 'International Tables Vol C Tables 4.2.6.8 and 6.1.1.4'
Ir Ir -1.4442 7.9887 'International Tables Vol C Tables 4.2.6.8 and 6.1.1.4'
N N 0.0061 0.0033 'International Tables Vol C Tables 4.2.6.8 and 6.1.1.4'
O O 0.0106 0.0060 'International Tables Vol C Tables 4.2.6.8 and 6.1.1.4'
P P 0.1023 0.0942 'International Tables Vol C Tables 4.2.6.8 and 6.1.1.4'
H H 0.0000 0.0000 'International Tables Vol C Tables 4.2.6.8 and 6.1.1.4'

loop_
_geom_angle_atom_site_label_1
_geom_angle_atom_site_label_2
_geom_angle_atom_site_label_3
_geom_angle
C10 Ir1 N2 178.54(18)
C10 Ir1 P3 91.65(14)
N2 Ir1 P3 87.21(10)
C10 Ir1 P2 88.74(14)
N2 Ir1 P2 92.27(10)
P3 Ir1 P2 172.16(4)
C4 P1 C6 103.7(2)
C4 P1 C8 103.1(2)
C6 P1 C8 103.7(2)
C4 P1 Fe6 113.50(17)
C6 P1 Fe6 117.72(18)
C8 P1 Fe6 113.49(17)
B5 C1 B4 68.8(3)
B5 C1 B2 76.0(3)
B4 C1 B2 109.7(4)
B5 C1 B3 109.4(4)
B4 C1 B3 68.7(3)
B2 C1 B3 68.9(3)
B5 C1 H1 123.5
B4 C1 H1 127.0
B2 C1 H1 123.3
B3 C1 H1 127.1
C31 P2 C21 102.2(2)
C31 P2 C41 104.0(2)
C21 P2 C41 105.1(2)
C31 P2 Ir1 112.64(15)
C21 P2 Ir1 121.39(14)
C41 P2 Ir1 109.84(14)
C2 N2 Ir1 173.9(3)
N2 C2 Fe6 176.3(4)
C1 B2 B7 108.6(4)
C1 B2 B3 55.5(3)
B7 B2 B3 59.9(3)
C1 B2 B5 51.5(3)
B7 B2 B5 100.2(3)
B3 B2 B5 86.9(3)
C1 B2 Fe6 112.1(3)
B7 B2 Fe6 66.8(2)
B3 B2 Fe6 111.0(3)
B5 B2 Fe6 62.6(2)
C1 B2 H2 122.5
B7 B2 H2 120.2
B3 B2 H2 129.3
B5 B2 H2 134.8
Fe6 B2 H2 113.7
C71 P3 C61 106.5(2)
C71 P3 C51 102.9(2)
C61 P3 C51 101.8(2)
C71 P3 Ir1 113.65(15)
C61 P3 Ir1 110.99(14)
C51 P3 Ir1 119.57(14)
O11 C3 Fe6 179.3(4)
C1 B3 B8 108.4(4)
C1 B3 B7 107.7(4)
B8 B3 B7 61.9(3)
C1 B3 B4 55.3(3)
B8 B3 B4 59.5(3)
B7 B3 B4 103.0(4)
C1 B3 B2 55.5(3)
B8 B3 B2 103.6(3)
B7 B3 B2 58.8(3)
B4 B3 B2 92.4(3)
C1 B3 H3 122.4
B8 B3 H3 120.3
B7 B3 H3 121.0
B4 B3 H3 129.7
B2 B3 H3 129.6
C5 C4 P1 115.3(4)
C5 C4 H4A 108.5
P1 C4 H4A 108.5
C5 C4 H4B 108.5
P1 C4 H4B 108.5
H4A C4 H4B 107.5
C1 B4 B8 108.5(4)
C1 B4 B9 108.3(4)
B8 B4 B9 62.2(3)
C1 B4 B5 55.3(3)
B8 B4 B5 103.6(4)
B9 B4 B5 59.3(3)
C1 B4 B3 56.0(3)
B8 B4 B3 59.0(3)
B9 B4 B3 103.5(3)
B5 B4 B3 92.6(3)
C1 B4 H4 122.0
B8 B4 H4 120.5
B9 B4 H4 120.5
B5 B4 H4 129.7
B3 B4 H4 129.6
C4 C5 H5A 109.5
C4 C5 H5B 109.5
H5A C5 H5B 109.5
C4 C5 H5C 109.5
H5A C5 H5C 109.5
H5B C5 H5C 109.5
C1 B5 B9 109.4(4)
C1 B5 B4 55.9(3)
B9 B5 B4 60.0(3)
C1 B5 B2 52.6(3)
B9 B5 B2 101.3(3)
B4 B5 B2 88.2(3)
C1 B5 Fe6 114.9(3)
B9 B5 Fe6 66.5(2)
B4 B5 Fe6 112.1(3)
B2 B5 Fe6 64.4(2)
C1 B5 H5 121.3
B9 B5 H5 120.2
B4 B5 H5 129.1
B2 B5 H5 133.6
Fe6 B5 H5 112.3
C3 Fe6 C2 92.91(19)
C3 Fe6 B10 82.7(2)
C2 Fe6 B10 167.06(19)
C3 Fe6 B5 164.7(2)
C2 Fe6 B5 91.58(18)
B10 Fe6 B5 89.8(2)
C3 Fe6 B9 129.6(2)
C2 Fe6 B9 137.47(18)
B10 Fe6 B9 48.4(2)
B5 Fe6 B9 47.74(19)
C3 Fe6 B2 113.4(2)
C2 Fe6 B2 80.88(18)
B10 Fe6 B2 89.7(2)
B5 Fe6 B2 53.02(19)
B9 Fe6 B2 81.91(19)
C3 Fe6 B7 83.8(2)
C2 Fe6 B7 118.96(19)
B10 Fe6 B7 48.6(2)
B5 Fe6 B7 81.24(19)
B9 Fe6 B7 72.86(19)
B2 Fe6 B7 47.09(19)
C3 Fe6 P1 89.09(16)
C2 Fe6 P1 96.47(13)
B10 Fe6 P1 95.62(15)
B5 Fe6 P1 104.89(14)
B9 Fe6 P1 85.24(14)
B2 Fe6 P1 157.37(14)
B7 Fe6 P1 144.09(15)
C7 C6 P1 114.2(4)
C7 C6 H6A 108.7
P1 C6 H6A 108.7
C7 C6 H6B 108.7
P1 C6 H6B 108.7
H6A C6 H6B 107.6
C6 C7 H7A 109.5
C6 C7 H7B 109.5
H7A C7 H7B 109.5
C6 C7 H7C 109.5
H7A C7 H7C 109.5
H7B C7 H7C 109.5
B10 B7 B2 115.7(4)
B10 B7 B3 110.4(4)
B2 B7 B3 61.3(3)
B10 B7 B8 55.7(3)
B2 B7 B8 102.7(3)
B3 B7 B8 58.3(3)
B10 B7 Fe6 59.6(2)
B2 B7 Fe6 66.1(2)
B3 B7 Fe6 111.5(3)
B8 B7 Fe6 96.9(3)
B10 B7 H7 119.2
B2 B7 H7 117.8
B3 B7 H7 119.2
B8 B7 H7 131.4
Fe6 B7 H7 122.6
C9 C8 P1 113.2(3)
C9 C8 H8A 108.9
P1 C8 H8A 108.9
C9 C8 H8B 108.9
P1 C8 H8B 108.9
H8A C8 H8B 107.8
B10 B8 B3 115.9(4)
B10 B8 B4 114.5(4)
B3 B8 B4 61.4(3)
B10 B8 B7 60.0(3)
B3 B8 B7 59.9(3)
B4 B8 B7 102.9(4)
B10 B8 B9 59.0(3)
B3 B8 B9 103.1(3)
B4 B8 B9 59.2(3)
B7 B8 B9 91.5(3)
B10 B8 H8 115.4
B3 B8 H8 119.1
B4 B8 H8 119.9
B7 B8 H8 130.2
B9 B8 H8 130.9
C8 C9 H9A 109.5
C8 C9 H9B 109.5
H9A C9 H9B 109.5
C8 C9 H9C 109.5
H9A C9 H9C 109.5
H9B C9 H9C 109.5
B10 B9 B5 115.7(4)
B10 B9 B4 111.3(4)
B5 B9 B4 60.7(3)
B10 B9 B8 56.0(3)
B5 B9 B8 102.0(4)
B4 B9 B8 58.7(3)
B10 B9 Fe6 60.6(2)
B5 B9 Fe6 65.8(2)
B4 B9 Fe6 112.1(3)
B8 B9 Fe6 97.9(3)
B10 B9 H9 118.5
B5 B9 H9 118.6
B4 B9 H9 118.9
B8 B9 H9 131.3
Fe6 B9 H9 121.9
O3 C10 Ir1 177.6(4)
B8 B10 B9 65.0(3)
B8 B10 B7 64.2(3)
B9 B10 B7 97.4(4)
B8 B10 Fe6 110.6(3)
B9 B10 Fe6 71.0(2)
B7 B10 Fe6 71.8(3)
B8 B10 H10 127.8
B9 B10 H10 131.3
B7 B10 H10 131.2
Fe6 B10 H10 121.6
Cl2 C11 Cl1 113.0(5)
Cl2 C11 H11A 109.0
Cl1 C11 H11A 109.0
Cl2 C11 H11B 109.0
Cl1 C11 H11B 109.0
H11A C11 H11B 107.8
C22 C21 C26 118.1(4)
C22 C21 P2 120.2(3)
C26 C21 P2 121.7(4)
C21 C22 C23 120.8(4)
C21 C22 H22 119.6
C23 C22 H22 119.6
C24 C23 C22 120.1(5)
C24 C23 H23 119.9
C22 C23 H23 119.9
C25 C24 C23 119.9(5)
C25 C24 H24 120.1
C23 C24 H24 120.1
C24 C25 C26 120.3(4)
C24 C25 H25 119.9
C26 C25 H25 119.9
C25 C26 C21 120.8(5)
C25 C26 H26 119.6
C21 C26 H26 119.6
C36 C31 C32 118.9(4)
C36 C31 P2 123.4(4)
C32 C31 P2 117.8(3)
C33 C32 C31 120.9(5)
C33 C32 H32 119.5
C31 C32 H32 119.5
C34 C33 C32 119.4(5)
C34 C33 H33 120.3
C32 C33 H33 120.3
C35 C34 C33 120.1(5)
C35 C34 H34 119.9
C33 C34 H34 119.9
C34 C35 C36 120.7(5)
C34 C35 H35 119.7
C36 C35 H35 119.7
C31 C36 C35 120.0(5)
C31 C36 H36 120.0
C35 C36 H36 120.0
C42 C41 C46 119.4(4)
C42 C41 P2 118.5(3)
C46 C41 P2 122.0(3)
C41 C42 C43 119.9(4)
C41 C42 H42 120.0
C43 C42 H42 120.0
C44 C43 C42 120.3(5)
C44 C43 H43 119.8
C42 C43 H43 119.8
C43 C44 C45 119.9(5)
C43 C44 H44 120.1
C45 C44 H44 120.1
C44 C45 C46 120.2(5)
C44 C45 H45 119.9
C46 C45 H45 119.9
C45 C46 C41 120.2(4)
C45 C46 H46 119.9
C41 C46 H46 119.9
C56 C51 C52 118.4(4)
C56 C51 P3 122.0(4)
C52 C51 P3 119.5(4)
C53 C52 C51 121.3(5)
C53 C52 H52 119.4
C51 C52 H52 119.4
C52 C53 C54 119.9(5)
C52 C53 H53 120.1
C54 C53 H53 120.1
C55 C54 C53 119.7(5)
C55 C54 H54 120.2
C53 C54 H54 120.2
C54 C55 C56 120.7(5)
C54 C55 H55 119.7
C56 C55 H55 119.7
C51 C56 C55 120.1(5)
C51 C56 H56 119.9
C55 C56 H56 119.9
C66 C61 C62 118.2(4)
C66 C61 P3 118.8(3)
C62 C61 P3 122.9(3)
C63 C62 C61 120.3(4)
C63 C62 H62 119.8
C61 C62 H62 119.8
C64 C63 C62 120.8(4)
C64 C63 H63 119.6
C62 C63 H63 119.6
C63 C64 C65 119.4(5)
C63 C64 H64 120.3
C65 C64 H64 120.3
C66 C65 C64 120.4(5)
C66 C65 H65 119.8
C64 C65 H65 119.8
C65 C66 C61 120.9(4)
C65 C66 H66 119.6
C61 C66 H66 119.6
C72 C71 C76 119.5(4)
C72 C71 P3 122.8(3)
C76 C71 P3 117.6(3)
C73 C72 C71 119.6(5)
C73 C72 H72 120.2
C71 C72 H72 120.2
C74 C73 C72 120.2(5)
C74 C73 H73 119.9
C72 C73 H73 119.9
C73 C74 C75 120.8(5)
C73 C74 H74 119.6
C75 C74 H74 119.6
C74 C75 C76 119.6(5)
C74 C75 H75 120.2
C76 C75 H75 120.2
C75 C76 C71 120.3(4)
C75 C76 H76 119.9
C71 C76 H76 119.9

loop_
_geom_bond_atom_site_label_1
_geom_bond_atom_site_label_2
_geom_bond_distance
Ir1 C10 1.832(5)
Ir1 N2 2.054(4)
Ir1 P3 2.3308(11)
Ir1 P2 2.3343(11)
Cl1 C11 1.744(7)
P1 C4 1.824(5)
P1 C6 1.827(5)
P1 C8 1.846(5)
P1 Fe6 2.2603(13)
C1 B5 1.594(7)
C1 B4 1.605(7)
C1 B2 1.618(7)
C1 B3 1.618(6)
C1 H1 1.1200
Cl2 C11 1.739(8)
P2 C31 1.824(5)
P2 C21 1.828(5)
P2 C41 1.830(5)
N2 C2 1.157(6)
C2 Fe6 1.959(4)
B2 B7 1.787(7)
B2 B3 1.831(7)
B2 B5 1.976(7)
B2 Fe6 2.231(5)
B2 H2 1.1200
P3 C71 1.812(4)
P3 C61 1.828(4)
P3 C51 1.829(5)
O3 C10 1.158(6)
C3 O11 1.142(5)
C3 Fe6 1.799(5)
B3 B8 1.776(8)
B3 B7 1.806(7)
B3 B4 1.819(7)
B3 H3 1.1200
C4 C5 1.528(7)
C4 H4A 0.9900
C4 H4B 0.9900
B4 B8 1.785(7)
B4 B9 1.794(7)
B4 B5 1.807(8)
B4 H4 1.1200
C5 H5A 0.9800
C5 H5B 0.9800
C5 H5C 0.9800
B5 B9 1.783(7)
B5 Fe6 2.196(5)
B5 H5 1.1200
Fe6 B10 2.036(5)
Fe6 B9 2.208(5)
Fe6 B7 2.242(5)
C6 C7 1.541(7)
C6 H6A 0.9900
C6 H6B 0.9900
C7 H7A 0.9800
C7 H7B 0.9800
C7 H7C 0.9800
B7 B10 1.771(8)
B7 B8 1.841(8)
B7 H7 1.1200
C8 C9 1.524(7)
C8 H8A 0.9900
C8 H8B 0.9900
B8 B10 1.689(8)
B8 B9 1.848(7)
B8 H8 1.1200
C9 H9A 0.9800
C9 H9B 0.9800
C9 H9C 0.9800
B9 B10 1.747(7)
B9 H9 1.1200
B10 H10 1.1200
C11 H11A 0.9900
C11 H11B 0.9900
C21 C22 1.390(6)
C21 C26 1.409(6)
C22 C23 1.391(7)
C22 H22 0.9500
C23 C24 1.389(7)
C23 H23 0.9500
C24 C25 1.376(7)
C24 H24 0.9500
C25 C26 1.385(7)
C25 H25 0.9500
C26 H26 0.9500
C31 C36 1.385(6)
C31 C32 1.406(7)
C32 C33 1.390(7)
C32 H32 0.9500
C33 C34 1.389(7)
C33 H33 0.9500
C34 C35 1.378(7)
C34 H34 0.9500
C35 C36 1.400(7)
C35 H35 0.9500
C36 H36 0.9500
C41 C42 1.388(6)
C41 C46 1.392(6)
C42 C43 1.397(7)
C42 H42 0.9500
C43 C44 1.379(7)
C43 H43 0.9500
C44 C45 1.382(7)
C44 H44 0.9500
C45 C46 1.391(7)
C45 H45 0.9500
C46 H46 0.9500
C51 C56 1.392(6)
C51 C52 1.401(6)
C52 C53 1.385(7)
C52 H52 0.9500
C53 C54 1.386(8)
C53 H53 0.9500
C54 C55 1.384(8)
C54 H54 0.9500
C55 C56 1.399(7)
C55 H55 0.9500
C56 H56 0.9500
C61 C66 1.394(6)
C61 C62 1.402(6)
C62 C63 1.390(7)
C62 H62 0.9500
C63 C64 1.376(7)
C63 H63 0.9500
C64 C65 1.387(7)
C64 H64 0.9500
C65 C66 1.386(6)
C65 H65 0.9500
C66 H66 0.9500
C71 C72 1.398(6)
C71 C76 1.401(6)
C72 C73 1.394(7)
C72 H72 0.9500
C73 C74 1.377(8)
C73 H73 0.9500
C74 C75 1.387(8)
C74 H74 0.9500
C75 C76 1.387(6)
C75 H75 0.9500
C76 H76 0.9500
